data_7247241
loop_
_publ_author_name
'Li, Depeng'
'Guan, Qingqing'
'Hu, Xiaoyun'
'Su, Yuhong'
'Su, Zhen'

_publ_section_title
;
 Reversible and irreversible stimuli-responsive chromism of a
 square-planar platinum(ii) salt
;
_journal_issue 36
_journal_name_full 'RSC Advances'
_journal_page_first 24878
_journal_page_last 24886
_journal_paper_doi 10.1039/D3RA03554A
_journal_volume 13
_journal_year 2023
_chemical_formula_moiety 'C16 H11 N4 O Pt, C F3 O3 S'
_chemical_formula_sum 'C17 H11 F3 N4 O4 Pt S'
_chemical_formula_weight 619.45
_space_group_crystal_system monoclinic
_space_group_IT_number 9
_space_group_name_Hall 'C -2yc'
_space_group_name_H-M_alt 'C 1 c 1'
_atom_sites_solution_hydrogens geom
_atom_sites_solution_primary dual
_audit_creation_date 2022-04-09
_audit_creation_method
;
Olex2 1.5-beta
(compiled 2021.12.09 svn.r5202d8cf for OlexSys, GUI svn.r6439)
;
_audit_update_record
;
2023-05-18 deposited with the CCDC.	2023-07-31 downloaded from the CCDC.
;
_cell_angle_alpha 90
_cell_angle_beta 95.207(7)
_cell_angle_gamma 90
_cell_formula_units_Z 4
_cell_length_a 13.9994(10)
_cell_length_b 19.0666(15)
_cell_length_c 6.7719(5)
_cell_measurement_reflns_used 4009
_cell_measurement_temperature 199.98(10)
_cell_measurement_theta_max 71.1690
_cell_measurement_theta_min 3.9360
_cell_volume 1800.1(2)
_computing_cell_refinement 'CrysAlisPro 1.171.39.33c (Rigaku OD, 2017)'
_computing_data_collection 'CrysAlisPro 1.171.39.33c (Rigaku OD, 2017)'
_computing_data_reduction 'CrysAlisPro 1.171.39.33c (Rigaku OD, 2017)'
_computing_molecular_graphics 'Olex2 1.5-beta (Dolomanov et al., 2009)'
_computing_publication_material 'Olex2 1.5-beta (Dolomanov et al., 2009)'
_computing_structure_refinement 'SHELXL 2017/1 (Sheldrick, 2015)'
_computing_structure_solution 'SHELXT 2014/5 (Sheldrick, 2014)'
_diffrn_ambient_environment N~2~
_diffrn_ambient_temperature 199.98(10)
_diffrn_detector 'CCD plate'
_diffrn_measured_fraction_theta_full 0.991
_diffrn_measured_fraction_theta_max 0.963
_diffrn_measurement_details
;
List of Runs (angles in degrees, time in seconds):

  # Type    Start    End  Width  t~exp~   \w     \q     \k     \f   Frames
#--------------------------------------------------------------------------
  1  \w     89.00 132.00   0.50    0.50    --   42.30  77.00  30.00   86
  2  \w    -46.00  19.00   0.50    0.50    --   42.30 -38.00 -60.00  130
  3  \w     -7.00  19.00   0.50    0.50    --   42.30 -82.00 -90.00   52
  4  \w    -29.00  49.00   0.50    0.50    --   42.30 -82.00-150.00  156
  5  \w     44.00  84.00   0.50    0.50    --   42.30 -82.00 -90.00   80
  6  \w     15.00  46.00   0.50    1.00    --  101.60 -77.00 -90.00   62
  7  \w     96.00 154.00   0.50    1.00    --  101.60  77.00 -30.00  116
  8  \w     95.00 124.00   0.50    1.00    --  101.60 -82.00-180.00   58
  9  \w     70.00 139.00   0.50    1.00    --  101.60 -82.00-150.00  138
 10  \w     88.00 157.00   0.50    1.00    --  101.60  82.00-180.00  138
 11  \w     17.00  74.00   0.50    1.00    --  101.60 -38.00  30.00  114
 12  \w    111.00 138.00   0.50    1.00    --  101.60 -38.00  30.00   54
 13  \w     12.00 143.00   0.50    1.00    --  101.60 -82.00 120.00  262
 14  \w     53.00  94.00   0.50    1.00    --  101.60 -77.00 -90.00   82
 15  \w     18.00 123.00   0.50    1.00    --  101.60 -38.00 -60.00  210
 16  \w     41.00  88.00   0.50    1.00    --  101.60 -82.00-180.00   94
;
_diffrn_measurement_device 'four-circle diffractometer'
_diffrn_measurement_device_type 'XtaLAB AFC12 (RINC): Kappa single'
_diffrn_measurement_method '\w scans'
_diffrn_orient_matrix_type 'CrysAlisPro convention (1999,Acta A55,543-557)'
_diffrn_orient_matrix_UB_11 0.1177467000
_diffrn_orient_matrix_UB_12 0.0247242000
_diffrn_orient_matrix_UB_13 0.0932678000
_diffrn_orient_matrix_UB_21 -0.0138980000
_diffrn_orient_matrix_UB_22 0.0763171000
_diffrn_orient_matrix_UB_23 -0.0359684000
_diffrn_orient_matrix_UB_31 -0.1952206000
_diffrn_orient_matrix_UB_32 0.0094005000
_diffrn_orient_matrix_UB_33 0.0471800000
_diffrn_radiation_monochromator mirror
_diffrn_radiation_probe x-ray
_diffrn_radiation_type 'Cu K\a'
_diffrn_radiation_wavelength 1.54178
_diffrn_reflns_av_R_equivalents 0.0331
_diffrn_reflns_av_unetI/netI 0.0311
_diffrn_reflns_Laue_measured_fraction_full 0.991
_diffrn_reflns_Laue_measured_fraction_max 0.963
_diffrn_reflns_limit_h_max 17
_diffrn_reflns_limit_h_min -17
_diffrn_reflns_limit_k_max 22
_diffrn_reflns_limit_k_min -23
_diffrn_reflns_limit_l_max 7
_diffrn_reflns_limit_l_min -8
_diffrn_reflns_number 4075
_diffrn_reflns_point_group_measured_fraction_full 0.991
_diffrn_reflns_point_group_measured_fraction_max 0.963
_diffrn_reflns_theta_full 67.679
_diffrn_reflns_theta_max 71.933
_diffrn_reflns_theta_min 3.928
_diffrn_source 'Rotating-anode X-ray tube'
_diffrn_source_type 'Rigaku (Cu) X-ray Source'
_exptl_absorpt_coefficient_mu 16.290
_exptl_absorpt_correction_T_max 1.00000
_exptl_absorpt_correction_T_min 0.35336
_exptl_absorpt_correction_type multi-scan
_exptl_absorpt_process_details
;
CrysAlisPro 1.171.39.33c (Rigaku Oxford Diffraction, 2017)
Empirical absorption correction using spherical harmonics,
 implemented in SCALE3 ABSPACK scaling algorithm.
;
_exptl_crystal_colour 'clear light yellow'
_exptl_crystal_density_diffrn 2.286
_exptl_crystal_description block
_exptl_crystal_F_000 1176
_exptl_crystal_size_max 0.14
_exptl_crystal_size_mid 0.12
_exptl_crystal_size_min 0.09
_refine_diff_density_max 1.191
_refine_diff_density_min -1.545
_refine_diff_density_rms 0.172
_refine_ls_abs_structure_details
;
 Refined as an inversion twin.
;
_refine_ls_abs_structure_Flack 0.477(15)
_refine_ls_extinction_method none
_refine_ls_goodness_of_fit_ref 1.156
_refine_ls_hydrogen_treatment constr
_refine_ls_matrix_type full
_refine_ls_number_parameters 272
_refine_ls_number_reflns 2008
_refine_ls_number_restraints 206
_refine_ls_restrained_S_all 1.106
_refine_ls_R_factor_all 0.0341
_refine_ls_R_factor_gt 0.0332
_refine_ls_shift/su_max 0.034
_refine_ls_shift/su_mean 0.004
_refine_ls_structure_factor_coef Fsqd
_refine_ls_weighting_details 'w=1/[\s^2^(Fo^2^)+(0.0313P)^2^+33.4262P] where P=(Fo^2^+2Fc^2^)/3'
_refine_ls_weighting_scheme calc
_refine_ls_wR_factor_gt 0.0872
_refine_ls_wR_factor_ref 0.0873
_reflns_Friedel_coverage 0.994
_reflns_Friedel_fraction_full 0.991
_reflns_Friedel_fraction_max 0.963
_reflns_number_gt 1996
_reflns_number_total 2008
_reflns_threshold_expression 'I > 2\s(I)'
_cod_data_source_file d3ra03554a2.cif
_cod_data_source_block yellow
_cod_database_code 7247241
_shelx_shelxl_version_number 2017/1
_shelx_space_group_comment
;
The symmetry employed for this shelxl refinement is uniquely defined
by the following loop, which should always be used as a source of
symmetry information in preference to the above space-group names.
They are only intended as comments.
;
_shelx_estimated_absorpt_t_max 0.322
_shelx_estimated_absorpt_t_min 0.209
_olex2_refinement_description
;
1. Twinned data refinement
 Scales: 0.523(15)
 0.477(15)
2. Fixed Uiso
 At 1.2 times of:
  All C(H) groups
3. Uiso/Uaniso restraints and constraints
Uanis(N2) \\sim Ueq: with sigma of 0.002 and sigma for terminal atoms of 0.004
4. Rigid body (RIGU) restrains
 Pt1, O4, N1, N2, N3, N4, C1, C2, C3, C4, C5, C6, C7, C8, C9, C10, C11, C12,
 C13, C14, C15, C17
 with sigma for 1-2 distances of 0.001 and sigma for 1-3 distances of 0.002
5.a Aromatic/amide H refined with riding coordinates:
 C2(H2), C3(H3), C4(H4), C5(H5), C7(H7), C8(H8), C9(H9), C12(H12), C13(H13),
 C14(H14), C15(H15)
;
_olex2_submission_special_instructions 'No special instructions were received'
_oxdiff_exptl_absorpt_empirical_details
;
Empirical correction (ABSPACK) includes:
- Absorption correction using spherical harmonics
- Frame scaling
;
_oxdiff_exptl_absorpt_empirical_full_max 1.968
_oxdiff_exptl_absorpt_empirical_full_min 0.493

loop_
_space_group_symop_operation_xyz
'x, y, z'
'x, -y, z+1/2'
'x+1/2, y+1/2, z'
'x+1/2, -y+1/2, z+1/2'

loop_
_atom_site_label
_atom_site_type_symbol
_atom_site_fract_x
_atom_site_fract_y
_atom_site_fract_z
_atom_site_U_iso_or_equiv
_atom_site_adp_type
_atom_site_occupancy
_atom_site_site_symmetry_order
_atom_site_calc_flag
_atom_site_refinement_flags_posn
_atom_site_refinement_flags_adp
_atom_site_refinement_flags_occupancy
_atom_site_disorder_assembly
_atom_site_disorder_group
Pt1 Pt 0.68126(3) 0.47533(2) 0.27318(3) 0.02360(5) Uani 1 1 d . . . . .
O4 O 0.7546(5) 0.3855(3) 0.2976(12) 0.0543(15) Uani 1 1 d . . . . .
N1 N 0.5480(5) 0.4331(4) 0.2183(10) 0.0286(11) Uani 1 1 d . . . . .
N2 N 0.6093(4) 0.5609(3) 0.2455(9) 0.0229(6) Uani 1 1 d . U . . .
N3 N 0.7925(5) 0.5447(4) 0.3141(10) 0.0278(11) Uani 1 1 d . . . . .
N4 N 0.8472(7) 0.2858(4) 0.3735(14) 0.0587(17) Uani 1 1 d . . . . .
C1 C 0.4775(6) 0.4837(4) 0.1969(12) 0.0296(13) Uani 1 1 d . . . . .
C2 C 0.3849(6) 0.4639(5) 0.1633(14) 0.0392(16) Uani 1 1 d . . . . .
H2 H 0.337066 0.497915 0.153473 0.047 Uiso 1 1 calc R U . . .
C3 C 0.3594(7) 0.3924(6) 0.1429(15) 0.0445(18) Uani 1 1 d . . . . .
H3 H 0.295622 0.379085 0.117020 0.053 Uiso 1 1 calc R U . . .
C4 C 0.4317(7) 0.3426(5) 0.1622(15) 0.0430(17) Uani 1 1 d . . . . .
H4 H 0.417584 0.295168 0.146051 0.052 Uiso 1 1 calc R U . . .
C5 C 0.5275(6) 0.3652(4) 0.2071(13) 0.0351(14) Uani 1 1 d . . . . .
H5 H 0.576331 0.332316 0.228898 0.042 Uiso 1 1 calc R U . . .
C6 C 0.5125(5) 0.5557(4) 0.2101(13) 0.0294(13) Uani 1 1 d . . . . .
C7 C 0.4604(6) 0.6186(5) 0.1926(14) 0.0400(18) Uani 1 1 d . . . . .
H7 H 0.393862 0.617599 0.171700 0.048 Uiso 1 1 calc R U . . .
C8 C 0.5072(6) 0.6810(5) 0.2060(15) 0.0400(17) Uani 1 1 d . . . . .
H8 H 0.472038 0.722210 0.188588 0.048 Uiso 1 1 calc R U . . .
C9 C 0.6074(6) 0.6850(5) 0.2456(13) 0.0341(14) Uani 1 1 d . . . . .
H9 H 0.638551 0.728106 0.257984 0.041 Uiso 1 1 calc R U . . .
C10 C 0.6572(4) 0.6235(4) 0.2653(11) 0.0232(11) Uani 1 1 d . . . . .
C11 C 0.7611(6) 0.6115(4) 0.3016(13) 0.0307(15) Uani 1 1 d . . . . .
C12 C 0.8256(6) 0.6670(5) 0.3369(14) 0.0383(17) Uani 1 1 d . . . . .
H12 H 0.804830 0.713348 0.334684 0.046 Uiso 1 1 calc R U . . .
C13 C 0.9241(6) 0.6496(5) 0.3764(13) 0.0381(15) Uani 1 1 d . . . . .
H13 H 0.969552 0.685003 0.397706 0.046 Uiso 1 1 calc R U . . .
C14 C 0.9520(6) 0.5813(5) 0.3830(14) 0.0407(17) Uani 1 1 d . . . . .
H14 H 1.016583 0.569739 0.405983 0.049 Uiso 1 1 calc R U . . .
C15 C 0.8832(6) 0.5289(4) 0.3551(14) 0.0337(16) Uani 1 1 d . . . . .
H15 H 0.901720 0.482055 0.365668 0.040 Uiso 1 1 calc R U . . .
C17 C 0.8022(7) 0.3370(5) 0.3438(15) 0.0420(15) Uani 1 1 d . . . . .
S002 S 0.68312(13) 0.84082(10) 0.6040(3) 0.0326(5) Uani 1 1 d . . . . .
F1 F 0.5402(5) 0.9241(4) 0.4946(12) 0.090(2) Uani 1 1 d . . . . .
F2 F 0.6662(6) 0.9479(3) 0.3586(12) 0.082(2) Uani 1 1 d . . . . .
F3 F 0.5864(7) 0.8585(4) 0.2622(13) 0.095(3) Uani 1 1 d . . . . .
O1 O 0.6147(5) 0.7899(4) 0.6561(14) 0.062(2) Uani 1 1 d . . . . .
O2 O 0.7570(5) 0.8136(3) 0.4901(11) 0.0489(19) Uani 1 1 d . . . . .
O3 O 0.7160(6) 0.8901(4) 0.7511(12) 0.059(2) Uani 1 1 d . . . . .
C16 C 0.6151(7) 0.8961(5) 0.4199(18) 0.052(3) Uani 1 1 d . . . . .

loop_
_atom_site_aniso_label
_atom_site_aniso_U_11
_atom_site_aniso_U_22
_atom_site_aniso_U_33
_atom_site_aniso_U_23
_atom_site_aniso_U_13
_atom_site_aniso_U_12
Pt1 0.02476(10) 0.02292(10) 0.02336(10) -0.0002(2) 0.00345(8) 0.00414(16)
O4 0.0522(18) 0.0425(12) 0.068(4) 0.0051(16) 0.003(2) 0.0240(9)
N1 0.0271(11) 0.0332(9) 0.026(3) 0.0000(15) 0.0040(18) -0.0035(8)
N2 0.0226(8) 0.0268(8) 0.0196(14) 0.0006(11) 0.0033(10) 0.0036(7)
N3 0.0240(9) 0.0306(10) 0.030(3) -0.0037(16) 0.0082(15) 0.0030(8)
N4 0.078(2) 0.0500(14) 0.046(4) -0.0047(18) -0.008(3) 0.0403(11)
C1 0.0277(10) 0.0400(10) 0.021(4) -0.0010(17) 0.0022(16) 0.0000(7)
C2 0.0279(11) 0.0509(12) 0.038(5) 0.001(2) 0.0013(19) -0.0024(11)
C3 0.0396(17) 0.0534(11) 0.041(5) -0.004(2) 0.004(3) -0.0082(10)
C4 0.0400(11) 0.0437(18) 0.045(5) -0.006(3) 0.0045(18) -0.0123(10)
C5 0.0378(13) 0.0344(11) 0.034(4) -0.0013(19) 0.007(2) -0.0075(11)
C6 0.0219(10) 0.0375(9) 0.029(4) 0.0007(17) 0.0038(15) 0.0037(8)
C7 0.0318(18) 0.0431(10) 0.046(5) 0.0051(19) 0.008(3) 0.0121(9)
C8 0.0345(11) 0.0406(13) 0.045(5) 0.009(3) 0.0065(19) 0.0132(11)
C9 0.0357(11) 0.0330(13) 0.034(4) 0.005(2) 0.0070(18) 0.0107(10)
C10 0.0248(10) 0.0276(9) 0.018(3) 0.0010(15) 0.0042(17) 0.0031(7)
C11 0.0245(10) 0.0306(10) 0.037(4) -0.0059(16) 0.0021(17) 0.0027(8)
C12 0.0350(11) 0.0365(15) 0.042(5) -0.001(2) -0.0027(19) -0.0060(10)
C13 0.0348(12) 0.0435(12) 0.034(4) -0.007(2) -0.005(2) -0.0068(12)
C14 0.0318(17) 0.0445(11) 0.045(5) -0.0037(19) -0.001(3) -0.0053(9)
C15 0.0237(10) 0.0365(16) 0.041(4) -0.007(2) 0.0041(16) 0.0028(9)
C17 0.0462(18) 0.0370(11) 0.042(4) -0.0025(13) 0.001(2) 0.0197(8)
S002 0.0264(8) 0.0291(9) 0.0415(11) -0.0016(8) -0.0017(8) 0.0004(7)
F1 0.065(3) 0.113(4) 0.097(5) 0.049(4) 0.028(3) 0.059(3)
F2 0.090(5) 0.051(3) 0.111(5) 0.042(3) 0.038(4) 0.010(3)
F3 0.124(6) 0.078(5) 0.073(5) 0.002(4) -0.040(4) 0.006(5)
O1 0.045(3) 0.047(4) 0.095(6) 0.025(4) 0.018(4) -0.001(3)
O2 0.040(3) 0.043(3) 0.064(4) -0.002(3) 0.004(3) 0.012(3)
O3 0.077(5) 0.050(3) 0.049(4) -0.013(4) -0.006(4) 0.009(3)
C16 0.043(5) 0.044(5) 0.067(7) 0.001(5) -0.002(5) 0.011(4)

loop_
_atom_type_symbol
_atom_type_description
_atom_type_scat_dispersion_real
_atom_type_scat_dispersion_imag
_atom_type_scat_source
C C 0.0181 0.0091 'International Tables Vol C Tables 4.2.6.8 and 6.1.1.4'
H H 0.0000 0.0000 'International Tables Vol C Tables 4.2.6.8 and 6.1.1.4'
F F 0.0727 0.0534 'International Tables Vol C Tables 4.2.6.8 and 6.1.1.4'
N N 0.0311 0.0180 'International Tables Vol C Tables 4.2.6.8 and 6.1.1.4'
O O 0.0492 0.0322 'International Tables Vol C Tables 4.2.6.8 and 6.1.1.4'
Pt Pt -4.5932 6.9264 'International Tables Vol C Tables 4.2.6.8 and 6.1.1.4'
S S 0.3331 0.5567 'International Tables Vol C Tables 4.2.6.8 and 6.1.1.4'

loop_
_geom_angle_atom_site_label_1
_geom_angle_atom_site_label_2
_geom_angle_atom_site_label_3
_geom_angle
_geom_angle_site_symmetry_1
_geom_angle_site_symmetry_3
_geom_angle_publ_flag
O4 Pt1 N1 97.6(3) . . ?
O4 Pt1 N3 99.4(3) . . ?
N1 Pt1 N3 162.9(3) . . ?
N2 Pt1 O4 178.9(3) . . ?
N2 Pt1 N1 81.6(3) . . ?
N2 Pt1 N3 81.4(3) . . ?
C17 O4 Pt1 168.5(8) . . ?
C1 N1 Pt1 112.2(5) . . ?
C5 N1 Pt1 125.9(6) . . ?
C5 N1 C1 121.8(7) . . ?
C6 N2 Pt1 117.5(5) . . ?
C6 N2 C10 123.5(6) . . ?
C10 N2 Pt1 118.9(5) . . ?
C11 N3 Pt1 111.2(5) . . ?
C15 N3 Pt1 126.2(6) . . ?
C15 N3 C11 122.5(7) . . ?
N1 C1 C6 114.8(7) . . ?
C2 C1 N1 119.4(8) . . ?
C2 C1 C6 125.8(8) . . ?
C1 C2 H2 119.5 . . ?
C1 C2 C3 121.0(9) . . ?
C3 C2 H2 119.5 . . ?
C2 C3 H3 120.8 . . ?
C4 C3 C2 118.5(9) . . ?
C4 C3 H3 120.8 . . ?
C3 C4 H4 120.6 . . ?
C3 C4 C5 118.7(9) . . ?
C5 C4 H4 120.6 . . ?
N1 C5 C4 120.4(8) . . ?
N1 C5 H5 119.8 . . ?
C4 C5 H5 119.8 . . ?
N2 C6 C1 113.8(7) . . ?
N2 C6 C7 117.1(7) . . ?
C7 C6 C1 129.1(7) . . ?
C6 C7 H7 120.0 . . ?
C8 C7 C6 120.0(8) . . ?
C8 C7 H7 120.0 . . ?
C7 C8 H8 119.0 . . ?
C7 C8 C9 121.9(8) . . ?
C9 C8 H8 119.0 . . ?
C8 C9 H9 121.2 . . ?
C10 C9 C8 117.6(8) . . ?
C10 C9 H9 121.2 . . ?
N2 C10 C11 110.3(6) . . ?
C9 C10 N2 119.8(6) . . ?
C9 C10 C11 129.8(7) . . ?
N3 C11 C10 118.1(7) . . ?
N3 C11 C12 120.2(7) . . ?
C12 C11 C10 121.6(7) . . ?
C11 C12 H12 121.4 . . ?
C11 C12 C13 117.2(8) . . ?
C13 C12 H12 121.4 . . ?
C12 C13 H13 120.0 . . ?
C14 C13 C12 120.1(8) . . ?
C14 C13 H13 120.0 . . ?
C13 C14 H14 120.3 . . ?
C13 C14 C15 119.4(8) . . ?
C15 C14 H14 120.3 . . ?
N3 C15 C14 120.6(8) . . ?
N3 C15 H15 119.7 . . ?
C14 C15 H15 119.7 . . ?
O4 C17 N4 173.8(11) . . ?
O1 S002 O2 114.6(4) . . ?
O1 S002 C16 103.9(5) . . ?
O2 S002 C16 101.3(5) . . ?
O3 S002 O1 117.3(5) . . ?
O3 S002 O2 114.3(5) . . ?
O3 S002 C16 102.3(5) . . ?
F1 C16 S002 110.8(8) . . ?
F1 C16 F3 109.7(9) . . ?
F2 C16 S002 112.6(7) . . ?
F2 C16 F1 107.0(9) . . ?
F2 C16 F3 106.8(10) . . ?
F3 C16 S002 109.9(7) . . ?

loop_
_geom_bond_atom_site_label_1
_geom_bond_atom_site_label_2
_geom_bond_distance
_geom_bond_site_symmetry_2
_geom_bond_publ_flag
Pt1 O4 1.995(6) . ?
Pt1 N1 2.035(6) . ?
Pt1 N2 1.917(6) . ?
Pt1 N3 2.044(7) . ?
O4 C17 1.166(11) . ?
N1 C1 1.378(10) . ?
N1 C5 1.326(11) . ?
N2 C6 1.358(10) . ?
N2 C10 1.371(9) . ?
N3 C11 1.346(10) . ?
N3 C15 1.310(10) . ?
N4 C17 1.169(12) . ?
C1 C2 1.349(12) . ?
C1 C6 1.458(12) . ?
C2 H2 0.9300 . ?
C2 C3 1.413(14) . ?
C3 H3 0.9300 . ?
C3 C4 1.386(14) . ?
C4 H4 0.9300 . ?
C4 C5 1.415(12) . ?
C5 H5 0.9300 . ?
C6 C7 1.404(12) . ?
C7 H7 0.9300 . ?
C7 C8 1.356(13) . ?
C8 H8 0.9300 . ?
C8 C9 1.405(12) . ?
C9 H9 0.9300 . ?
C9 C10 1.365(11) . ?
C10 C11 1.470(10) . ?
C11 C12 1.398(12) . ?
C12 H12 0.9300 . ?
C12 C13 1.420(12) . ?
C13 H13 0.9300 . ?
C13 C14 1.360(13) . ?
C14 H14 0.9300 . ?
C14 C15 1.388(12) . ?
C15 H15 0.9300 . ?
S002 O1 1.431(8) . ?
S002 O2 1.442(8) . ?
S002 O3 1.416(8) . ?
S002 C16 1.832(11) . ?
F1 C16 1.317(13) . ?
F2 C16 1.310(13) . ?
F3 C16 1.318(14) . ?

loop_
_geom_torsion_atom_site_label_1
_geom_torsion_atom_site_label_2
_geom_torsion_atom_site_label_3
_geom_torsion_atom_site_label_4
_geom_torsion
_geom_torsion_site_symmetry_1
_geom_torsion_site_symmetry_2
_geom_torsion_site_symmetry_3
_geom_torsion_site_symmetry_4
_geom_torsion_publ_flag
Pt1 N1 C1 C2 -178.8(7) . . . . ?
Pt1 N1 C1 C6 2.3(9) . . . . ?
Pt1 N1 C5 C4 -178.2(7) . . . . ?
Pt1 N2 C6 C1 -0.4(9) . . . . ?
Pt1 N2 C6 C7 179.2(6) . . . . ?
Pt1 N2 C10 C9 179.8(6) . . . . ?
Pt1 N2 C10 C11 1.4(9) . . . . ?
Pt1 N3 C11 C10 0.8(9) . . . . ?
Pt1 N3 C11 C12 176.2(7) . . . . ?
Pt1 N3 C15 C14 -178.8(7) . . . . ?
N1 C1 C2 C3 -2.2(14) . . . . ?
N1 C1 C6 N2 -1.3(11) . . . . ?
N1 C1 C6 C7 179.1(9) . . . . ?
N2 C6 C7 C8 1.7(13) . . . . ?
N2 C10 C11 N3 -1.4(10) . . . . ?
N2 C10 C11 C12 -176.8(8) . . . . ?
N3 C11 C12 C13 2.8(13) . . . . ?
C1 N1 C5 C4 3.3(13) . . . . ?
C1 C2 C3 C4 1.3(15) . . . . ?
C1 C6 C7 C8 -178.8(9) . . . . ?
C2 C1 C6 N2 179.9(8) . . . . ?
C2 C1 C6 C7 0.3(15) . . . . ?
C2 C3 C4 C5 1.8(15) . . . . ?
C3 C4 C5 N1 -4.1(14) . . . . ?
C5 N1 C1 C2 -0.1(13) . . . . ?
C5 N1 C1 C6 -179.1(8) . . . . ?
C6 N2 C10 C9 -1.2(12) . . . . ?
C6 N2 C10 C11 -179.7(7) . . . . ?
C6 C1 C2 C3 176.6(9) . . . . ?
C6 C7 C8 C9 -2.7(15) . . . . ?
C7 C8 C9 C10 1.7(14) . . . . ?
C8 C9 C10 N2 0.3(12) . . . . ?
C8 C9 C10 C11 178.4(8) . . . . ?
C9 C10 C11 N3 -179.6(9) . . . . ?
C9 C10 C11 C12 5.0(14) . . . . ?
C10 N2 C6 C1 -179.3(7) . . . . ?
C10 N2 C6 C7 0.3(12) . . . . ?
C10 C11 C12 C13 178.1(8) . . . . ?
C11 N3 C15 C14 -1.7(14) . . . . ?
C11 C12 C13 C14 -1.4(14) . . . . ?
C12 C13 C14 C15 -1.4(15) . . . . ?
C13 C14 C15 N3 3.0(15) . . . . ?
C15 N3 C11 C10 -176.8(8) . . . . ?
C15 N3 C11 C12 -1.3(13) . . . . ?
O1 S002 C16 F1 58.2(9) . . . . ?
O1 S002 C16 F2 178.0(8) . . . . ?
O1 S002 C16 F3 -63.2(9) . . . . ?
O2 S002 C16 F1 177.4(7) . . . . ?
O2 S002 C16 F2 -62.8(9) . . . . ?
O2 S002 C16 F3 56.0(9) . . . . ?
O3 S002 C16 F1 -64.3(8) . . . . ?
O3 S002 C16 F2 55.4(9) . . . . ?
O3 S002 C16 F3 174.3(8) . . . . ?

loop_
_twin_individual_id
_twin_individual_mass_fraction_refined
1 0.523(15)
2 0.477(15)
